data_1551572
loop_
_publ_author_name
'LIM, Jongwan'
'SHIN, Yunseok'
'HAN, Junhee'
'RYU, Sanghoon'
'MITSUHASHI, Ryoji'
'MIKURIYA, Masahiro'

_publ_section_title
;
 Di-\m-phenolato-\m-aqua-bridged Dinuclear Nickel(II) Complex with
 &lt;i&gt;N,N&lt;/i&gt;&#x2032;-Disalicylidene-2,2&#x2032;-(ethylenedioxy)bis(ethylamine)
;
_journal_issue 0
_journal_name_full 'X-ray Structure Analysis Online'
_journal_page_first 5
_journal_paper_doi 10.2116/xraystruct.33.5
_journal_volume 33
_journal_year 2017
_chemical_formula_moiety 'C40 H46 N4 Ni2 O9, 2(C2 H6 O)'
_chemical_formula_sum 'C44 H58 N4 Ni2 O11'
_chemical_formula_weight 936.36
_space_group_crystal_system monoclinic
_space_group_IT_number 15
_space_group_name_Hall '-C 2yc'
_space_group_name_H-M_alt 'C 1 2/c 1'
_symmetry_space_group_name_Hall '-C 2yc'
_symmetry_space_group_name_H-M 'C 1 2/c 1'
_atom_sites_solution_hydrogens mixed
_audit_creation_method SHELXL-2014/7
_cell_angle_alpha 90.000(8)
_cell_angle_beta 108.372(8)
_cell_angle_gamma 90.000(9)
_cell_formula_units_Z 4
_cell_length_a 18.321(8)
_cell_length_b 13.543(6)
_cell_length_c 18.649(9)
_cell_measurement_reflns_used 5014
_cell_measurement_temperature 90(2)
_cell_measurement_theta_max 28.304
_cell_measurement_theta_min 2.343
_cell_volume 4391(3)
_computing_cell_refinement 'Bruker SMART'
_computing_data_collection 'Bruker SMART'
_computing_data_reduction 'Bruker SAINT'
_computing_molecular_graphics 'Yadokari-XG 2009 (Wakita,Nemoto et al., 2009)'
_computing_publication_material 'SHELXL-2014/7 (Sheldrick, 2014)'
_computing_structure_refinement 'SHELXL-2014/7 (Sheldrick, 2014)'
_computing_structure_solution 'SHELXT 2014/5 (Sheldrick, 2014)'
_diffrn_ambient_temperature 90(2)
_diffrn_measured_fraction_theta_full 0.998
_diffrn_measured_fraction_theta_max 0.917
_diffrn_measurement_device_type 'CCD area detector'
_diffrn_measurement_method '\p and \w'
_diffrn_radiation_type MoK\a
_diffrn_radiation_wavelength 0.71073
_diffrn_reflns_av_R_equivalents 0.0345
_diffrn_reflns_av_unetI/netI 0.0613
_diffrn_reflns_Laue_measured_fraction_full 0.998
_diffrn_reflns_Laue_measured_fraction_max 0.917
_diffrn_reflns_limit_h_max 11
_diffrn_reflns_limit_h_min -23
_diffrn_reflns_limit_k_max 16
_diffrn_reflns_limit_k_min -17
_diffrn_reflns_limit_l_max 23
_diffrn_reflns_limit_l_min -20
_diffrn_reflns_number 12970
_diffrn_reflns_point_group_measured_fraction_full 0.998
_diffrn_reflns_point_group_measured_fraction_max 0.917
_diffrn_reflns_theta_full 25.242
_diffrn_reflns_theta_max 28.304
_diffrn_reflns_theta_min 2.343
_diffrn_source 'fine-focus sealed tube'
_exptl_absorpt_coefficient_mu 0.922
_exptl_absorpt_correction_T_max 0.709
_exptl_absorpt_correction_T_min 0.709
_exptl_absorpt_correction_type multi-scan
_exptl_absorpt_process_details SADABS
_exptl_crystal_colour green
_exptl_crystal_density_diffrn 1.416
_exptl_crystal_description platelet
_exptl_crystal_F_000 1976
_exptl_crystal_size_max 0.400
_exptl_crystal_size_mid 0.250
_exptl_crystal_size_min 0.150
_refine_diff_density_max 0.560
_refine_diff_density_min -0.387
_refine_diff_density_rms 0.066
_refine_ls_extinction_method none
_refine_ls_goodness_of_fit_ref 0.875
_refine_ls_hydrogen_treatment mixed
_refine_ls_matrix_type full
_refine_ls_number_parameters 282
_refine_ls_number_reflns 5014
_refine_ls_number_restraints 0
_refine_ls_restrained_S_all 0.875
_refine_ls_R_factor_all 0.0526
_refine_ls_R_factor_gt 0.0347
_refine_ls_shift/su_max 0.001
_refine_ls_shift/su_mean 0.000
_refine_ls_structure_factor_coef Fsqd
_refine_ls_weighting_details 'w=1/[\s^2^(Fo^2^)+(0.0345P)^2^] where P=(Fo^2^+2Fc^2^)/3'
_refine_ls_weighting_scheme calc
_refine_ls_wR_factor_gt 0.0700
_refine_ls_wR_factor_ref 0.0736
_reflns_Friedel_coverage 0.000
_reflns_number_gt 3658
_reflns_number_total 5014
_reflns_threshold_expression 'I > 2\s(I)'
_cod_data_source_file 33_5_1.txt
_cod_data_source_block NiD
_cod_database_code 1551572
_shelx_shelxl_version_number 2014/7
_shelx_space_group_comment
;
The symmetry employed for this shelxl refinement is uniquely defined
by the following loop, which should always be used as a source of
symmetry information in preference to the above space-group names.
They are only intended as comments.
;
_shelx_estimated_absorpt_t_min 0.709
_shelx_estimated_absorpt_t_max 0.874

loop_
_space_group_symop_operation_xyz
'x, y, z'
'-x, y, -z+1/2'
'x+1/2, y+1/2, z'
'-x+1/2, y+1/2, -z+1/2'
'-x, -y, -z'
'x, -y, z-1/2'
'-x+1/2, -y+1/2, -z'
'x+1/2, -y+1/2, z-1/2'

loop_
_atom_site_label
_atom_site_type_symbol
_atom_site_fract_x
_atom_site_fract_y
_atom_site_fract_z
_atom_site_U_iso_or_equiv
_atom_site_adp_type
_atom_site_occupancy
_atom_site_site_symmetry_order
_atom_site_calc_flag
_atom_site_refinement_flags_posn
_atom_site_refinement_flags_adp
_atom_site_refinement_flags_occupancy
Ni1 Ni 0.41702(2) 0.63872(2) 0.70968(2) 0.01657(8) Uani 1 1 d . . .
O1 O 0.47932(7) 0.68875(9) 0.81274(7) 0.0184(3) Uani 1 1 d . . .
C2 C 0.53105(12) 0.80117(16) 0.91188(12) 0.0237(5) Uani 1 1 d . . .
H2 H 0.5601 0.7492 0.9417 0.028 Uiso 1 1 calc R U .
C3 C 0.53945(13) 0.89579(16) 0.94084(12) 0.0291(5) Uani 1 1 d . . .
H3 H 0.5748 0.9082 0.9896 0.035 Uiso 1 1 calc R U .
C4 C 0.49625(13) 0.97373(16) 0.89880(13) 0.0313(5) Uani 1 1 d . . .
H4 H 0.5028 1.0392 0.9181 0.038 Uiso 1 1 calc R U .
C5 C 0.44442(12) 0.95377(16) 0.82930(13) 0.0269(5) Uani 1 1 d . . .
H5 H 0.4142 1.0063 0.8013 0.032 Uiso 1 1 calc R U .
C6 C 0.43421(11) 0.85794(15) 0.79778(11) 0.0207(4) Uani 1 1 d . . .
C7 C 0.37694(11) 0.84738(14) 0.72420(11) 0.0215(4) Uani 1 1 d . . .
H7 H 0.3497 0.9056 0.7030 0.026 Uiso 1 1 calc R U .
N1 N 0.35866(9) 0.76855(12) 0.68414(9) 0.0191(4) Uani 1 1 d . . .
C8 C 0.29346(11) 0.77787(15) 0.61371(11) 0.0235(5) Uani 1 1 d . . .
H8 H 0.3038 0.7378 0.5736 0.028 Uiso 1 1 calc R U .
H8A H 0.2882 0.8477 0.5971 0.028 Uiso 1 1 calc R U .
C9 C 0.21902(12) 0.74371(15) 0.62478(12) 0.0243(5) Uani 1 1 d . . .
H9 H 0.1771 0.7450 0.5759 0.029 Uiso 1 1 calc R U .
H9A H 0.2247 0.6751 0.6441 0.029 Uiso 1 1 calc R U .
O2 O 0.20044(8) 0.80750(10) 0.67745(8) 0.0256(3) Uani 1 1 d . . .
C10 C 0.13780(12) 0.77262(16) 0.70077(12) 0.0281(5) Uani 1 1 d . . .
H10 H 0.1097 0.7209 0.6652 0.034 Uiso 1 1 calc R U .
H10A H 0.1017 0.8278 0.6985 0.034 Uiso 1 1 calc R U .
C11 C 0.16398(13) 0.73091(16) 0.77979(12) 0.0290(5) Uani 1 1 d . . .
H11 H 0.1930 0.7821 0.8153 0.035 Uiso 1 1 calc R U .
H11A H 0.1184 0.7129 0.7947 0.035 Uiso 1 1 calc R U .
O3 O 0.21170(8) 0.64557(10) 0.78556(8) 0.0237(3) Uani 1 1 d . . .
C12 C 0.29114(11) 0.66328(15) 0.82678(11) 0.0222(5) Uani 1 1 d . . .
H12 H 0.2972 0.6771 0.8805 0.027 Uiso 1 1 calc R U .
H12A H 0.3103 0.7209 0.8054 0.027 Uiso 1 1 calc R U .
C13 C 0.33581(12) 0.57182(15) 0.82035(11) 0.0225(5) Uani 1 1 d . . .
H13 H 0.3890 0.5769 0.8554 0.027 Uiso 1 1 calc R U .
H13A H 0.3114 0.5131 0.8347 0.027 Uiso 1 1 calc R U .
N2 N 0.33766(9) 0.56048(12) 0.74248(9) 0.0183(4) Uani 1 1 d . . .
C14 C 0.28748(11) 0.50202(14) 0.69914(11) 0.0200(4) Uani 1 1 d . . .
H14 H 0.2569 0.4651 0.7223 0.024 Uiso 1 1 calc R U .
C15 C 0.27245(11) 0.48633(14) 0.61900(11) 0.0196(4) Uani 1 1 d . . .
C16 C 0.20754(12) 0.42871(14) 0.58160(12) 0.0236(5) Uani 1 1 d . . .
H16 H 0.1781 0.4003 0.6101 0.028 Uiso 1 1 calc R U .
C17 C 0.18561(12) 0.41239(15) 0.50466(12) 0.0249(5) Uani 1 1 d . . .
H17 H 0.1416 0.3735 0.4806 0.030 Uiso 1 1 calc R U .
C18 C 0.22873(12) 0.45355(14) 0.46289(11) 0.0234(5) Uani 1 1 d . . .
H18 H 0.2135 0.4437 0.4098 0.028 Uiso 1 1 calc R U .
C19 C 0.29367(11) 0.50870(14) 0.49814(11) 0.0205(4) Uani 1 1 d . . .
H19 H 0.3230 0.5350 0.4687 0.025 Uiso 1 1 calc R U .
C20 C 0.31757(11) 0.52704(14) 0.57658(11) 0.0184(4) Uani 1 1 d . . .
O4 O 0.38022(7) 0.58008(10) 0.60652(7) 0.0192(3) Uani 1 1 d . . .
O5 O 0.5000 0.51713(15) 0.7500 0.0196(4) Uani 1 2 d S T P
H5A H 0.5041(16) 0.4814(18) 0.7142(14) 0.058(9) Uiso 1 1 d . . .
O6 O 0.49859(8) 0.45954(11) 0.61130(8) 0.0285(4) Uani 1 1 d . . .
H23 H 0.4625 0.5007 0.5982 0.043 Uiso 1 1 calc R U .
C21 C 0.49045(13) 0.38971(16) 0.55180(12) 0.0290(5) Uani 1 1 d . . .
H21 H 0.5419 0.3644 0.5544 0.035 Uiso 1 1 calc R U .
H21A H 0.4687 0.4236 0.5026 0.035 Uiso 1 1 calc R U .
C22 C 0.43967(14) 0.30431(16) 0.55557(14) 0.0365(6) Uani 1 1 d . . .
H22 H 0.4607 0.2707 0.6043 0.055 Uiso 1 1 calc R U .
H22A H 0.4373 0.2580 0.5145 0.055 Uiso 1 1 calc R U .
H22B H 0.3878 0.3285 0.5504 0.055 Uiso 1 1 calc R U .
C1 C 0.48044(11) 0.77963(14) 0.83923(11) 0.0194(4) Uani 1 1 d . . .

loop_
_atom_site_aniso_label
_atom_site_aniso_U_11
_atom_site_aniso_U_22
_atom_site_aniso_U_33
_atom_site_aniso_U_23
_atom_site_aniso_U_13
_atom_site_aniso_U_12
Ni1 0.01536(14) 0.01803(13) 0.01584(13) 0.00001(11) 0.00425(9) 0.00024(11)
O1 0.0174(7) 0.0192(7) 0.0185(7) -0.0013(6) 0.0054(6) 0.0013(6)
C2 0.0223(12) 0.0285(12) 0.0228(11) -0.0030(9) 0.0107(9) -0.0015(9)
C3 0.0252(13) 0.0371(13) 0.0262(12) -0.0114(10) 0.0096(9) -0.0052(10)
C4 0.0309(13) 0.0263(12) 0.0408(14) -0.0156(11) 0.0171(11) -0.0058(10)
C5 0.0246(12) 0.0244(11) 0.0357(13) -0.0024(10) 0.0153(10) 0.0005(9)
C6 0.0190(11) 0.0226(10) 0.0246(11) -0.0023(9) 0.0124(8) 0.0001(9)
C7 0.0205(11) 0.0203(11) 0.0278(11) 0.0038(9) 0.0135(9) 0.0038(9)
N1 0.0168(9) 0.0215(9) 0.0198(9) 0.0017(7) 0.0072(7) 0.0018(7)
C8 0.0235(12) 0.0246(11) 0.0213(11) 0.0030(9) 0.0054(9) 0.0047(9)
C9 0.0208(12) 0.0260(11) 0.0228(11) -0.0008(9) 0.0024(9) 0.0045(9)
O2 0.0226(8) 0.0235(8) 0.0323(9) -0.0027(6) 0.0111(7) 0.0006(6)
C10 0.0185(12) 0.0317(13) 0.0341(13) 0.0010(10) 0.0081(9) 0.0043(9)
C11 0.0262(13) 0.0299(12) 0.0346(13) -0.0035(10) 0.0150(10) 0.0034(10)
O3 0.0201(8) 0.0243(8) 0.0261(8) -0.0021(6) 0.0066(6) 0.0001(6)
C12 0.0194(11) 0.0266(11) 0.0212(11) -0.0033(8) 0.0073(8) -0.0047(8)
C13 0.0211(11) 0.0286(12) 0.0177(10) 0.0016(9) 0.0061(8) -0.0033(9)
N2 0.0179(9) 0.0194(9) 0.0175(9) 0.0024(7) 0.0056(7) 0.0026(7)
C14 0.0185(11) 0.0210(11) 0.0218(11) 0.0045(8) 0.0083(8) 0.0019(8)
C15 0.0183(11) 0.0177(10) 0.0212(11) 0.0002(8) 0.0039(8) 0.0020(8)
C16 0.0218(12) 0.0217(11) 0.0281(12) 0.0016(9) 0.0092(9) 0.0001(9)
C17 0.0193(12) 0.0207(11) 0.0307(12) -0.0052(9) 0.0022(9) -0.0016(9)
C18 0.0209(12) 0.0249(11) 0.0205(11) -0.0043(9) 0.0011(9) 0.0047(9)
C19 0.0200(11) 0.0217(11) 0.0199(11) 0.0005(8) 0.0065(8) 0.0029(8)
C20 0.0165(11) 0.0163(10) 0.0213(11) 0.0013(8) 0.0042(8) 0.0048(8)
O4 0.0165(7) 0.0237(8) 0.0165(7) -0.0023(6) 0.0039(5) -0.0015(6)
O5 0.0204(11) 0.0196(11) 0.0185(11) 0.000 0.0054(9) 0.000
O6 0.0242(9) 0.0303(9) 0.0280(8) -0.0082(7) 0.0039(6) 0.0054(6)
C21 0.0312(13) 0.0279(12) 0.0284(12) -0.0013(9) 0.0099(10) -0.0019(9)
C22 0.0327(14) 0.0297(13) 0.0473(16) 0.0004(11) 0.0131(11) -0.0024(10)
C1 0.0167(11) 0.0227(11) 0.0231(11) -0.0024(8) 0.0124(8) -0.0024(8)

loop_
_atom_type_symbol
_atom_type_description
_atom_type_scat_dispersion_real
_atom_type_scat_dispersion_imag
_atom_type_scat_source
C C 0.0033 0.0016 'International Tables Vol C Tables 4.2.6.8 and 6.1.1.4'
H H 0.0000 0.0000 'International Tables Vol C Tables 4.2.6.8 and 6.1.1.4'
Ni Ni 0.3393 1.1124 'International Tables Vol C Tables 4.2.6.8 and 6.1.1.4'
N N 0.0061 0.0033 'International Tables Vol C Tables 4.2.6.8 and 6.1.1.4'
O O 0.0106 0.0060 'International Tables Vol C Tables 4.2.6.8 and 6.1.1.4'

loop_
_geom_angle_atom_site_label_1
_geom_angle_atom_site_label_2
_geom_angle_atom_site_label_3
_geom_angle
_geom_angle_site_symmetry_1
_geom_angle_site_symmetry_3
O4 Ni1 O1 166.21(6) . .
O4 Ni1 N1 97.21(6) . .
O1 Ni1 N1 91.75(6) . .
O4 Ni1 N2 91.51(6) . .
O1 Ni1 N2 97.54(7) . .
N1 Ni1 N2 98.47(7) . .
O4 Ni1 O1 89.36(6) . 2_656
O1 Ni1 O1 79.21(7) . 2_656
N1 Ni1 O1 96.43(6) . 2_656
N2 Ni1 O1 164.85(6) . 2_656
O4 Ni1 O5 91.07(5) . .
O1 Ni1 O5 78.69(5) . .
N1 Ni1 O5 168.38(6) . .
N2 Ni1 O5 89.42(6) . .
O1 Ni1 O5 75.44(5) 2_656 .
O4 Ni1 Ni1 118.37(4) . 2_656
O1 Ni1 Ni1 47.84(4) . 2_656
N1 Ni1 Ni1 120.18(5) . 2_656
N2 Ni1 Ni1 124.51(5) . 2_656
O1 Ni1 Ni1 43.40(4) 2_656 2_656
O5 Ni1 Ni1 48.28(4) . 2_656
C1 O1 Ni1 127.23(12) . .
C1 O1 Ni1 116.68(12) . 2_656
Ni1 O1 Ni1 88.76(6) . 2_656
C3 C2 C1 121.8(2) . .
C3 C2 H2 119.1 . .
C1 C2 H2 119.1 . .
C2 C3 C4 120.4(2) . .
C2 C3 H3 119.8 . .
C4 C3 H3 119.8 . .
C5 C4 C3 118.8(2) . .
C5 C4 H4 120.6 . .
C3 C4 H4 120.6 . .
C4 C5 C6 122.4(2) . .
C4 C5 H5 118.8 . .
C6 C5 H5 118.8 . .
C5 C6 C1 118.71(19) . .
C5 C6 C7 116.52(18) . .
C1 C6 C7 124.77(18) . .
N1 C7 C6 127.67(18) . .
N1 C7 H7 116.2 . .
C6 C7 H7 116.2 . .
C7 N1 C8 115.83(16) . .
C7 N1 Ni1 124.07(13) . .
C8 N1 Ni1 120.02(13) . .
N1 C8 C9 111.31(17) . .
N1 C8 H8 109.4 . .
C9 C8 H8 109.4 . .
N1 C8 H8A 109.4 . .
C9 C8 H8A 109.4 . .
H8 C8 H8A 108.0 . .
O2 C9 C8 109.22(17) . .
O2 C9 H9 109.8 . .
C8 C9 H9 109.8 . .
O2 C9 H9A 109.8 . .
C8 C9 H9A 109.8 . .
H9 C9 H9A 108.3 . .
C9 O2 C10 113.44(16) . .
O2 C10 C11 112.48(17) . .
O2 C10 H10 109.1 . .
C11 C10 H10 109.1 . .
O2 C10 H10A 109.1 . .
C11 C10 H10A 109.1 . .
H10 C10 H10A 107.8 . .
O3 C11 C10 111.97(18) . .
O3 C11 H11 109.2 . .
C10 C11 H11 109.2 . .
O3 C11 H11A 109.2 . .
C10 C11 H11A 109.2 . .
H11 C11 H11A 107.9 . .
C11 O3 C12 113.40(15) . .
O3 C12 C13 107.69(16) . .
O3 C12 H12 110.2 . .
C13 C12 H12 110.2 . .
O3 C12 H12A 110.2 . .
C13 C12 H12A 110.2 . .
H12 C12 H12A 108.5 . .
N2 C13 C12 110.22(16) . .
N2 C13 H13 109.6 . .
C12 C13 H13 109.6 . .
N2 C13 H13A 109.6 . .
C12 C13 H13A 109.6 . .
H13 C13 H13A 108.1 . .
C14 N2 C13 116.74(17) . .
C14 N2 Ni1 124.47(14) . .
C13 N2 Ni1 118.78(12) . .
N2 C14 C15 127.19(19) . .
N2 C14 H14 116.4 . .
C15 C14 H14 116.4 . .
C16 C15 C20 119.12(19) . .
C16 C15 C14 116.65(19) . .
C20 C15 C14 124.21(18) . .
C17 C16 C15 121.8(2) . .
C17 C16 H16 119.1 . .
C15 C16 H16 119.1 . .
C16 C17 C18 119.20(19) . .
C16 C17 H17 120.4 . .
C18 C17 H17 120.4 . .
C19 C18 C17 120.42(19) . .
C19 C18 H18 119.8 . .
C17 C18 H18 119.8 . .
C18 C19 C20 121.8(2) . .
C18 C19 H19 119.1 . .
C20 C19 H19 119.1 . .
O4 C20 C19 118.61(18) . .
O4 C20 C15 123.77(18) . .
C19 C20 C15 117.61(18) . .
C20 O4 Ni1 127.59(12) . .
Ni1 O5 Ni1 83.44(8) 2_656 .
Ni1 O5 H5A 118.2(19) 2_656 .
Ni1 O5 H5A 112.3(18) . .
C21 O6 H23 109.5 . .
O6 C21 C22 112.8(2) . .
O6 C21 H21 109.0 . .
C22 C21 H21 109.0 . .
O6 C21 H21A 109.0 . .
C22 C21 H21A 109.0 . .
H21 C21 H21A 107.8 . .
C21 C22 H22 109.5 . .
C21 C22 H22A 109.5 . .
H22 C22 H22A 109.5 . .
C21 C22 H22B 109.5 . .
H22 C22 H22B 109.5 . .
H22A C22 H22B 109.5 . .
O1 C1 C2 118.61(18) . .
O1 C1 C6 123.60(18) . .
C2 C1 C6 117.78(18) . .

loop_
_geom_bond_atom_site_label_1
_geom_bond_atom_site_label_2
_geom_bond_distance
_geom_bond_site_symmetry_2
Ni1 O4 1.9922(15) .
Ni1 O1 2.0181(15) .
Ni1 N1 2.0349(18) .
Ni1 N2 2.0425(18) .
Ni1 O1 2.1775(16) 2_656
Ni1 O5 2.2063(17) .
Ni1 Ni1 2.9366(13) 2_656
O1 C1 1.324(2) .
O1 Ni1 2.1774(16) 2_656
C2 C3 1.380(3) .
C2 C1 1.410(3) .
C2 H2 0.9500 .
C3 C4 1.401(3) .
C3 H3 0.9500 .
C4 C5 1.371(3) .
C4 H4 0.9500 .
C5 C6 1.413(3) .
C5 H5 0.9500 .
C6 C1 1.424(3) .
C6 C7 1.448(3) .
C7 N1 1.285(2) .
C7 H7 0.9500 .
N1 C8 1.476(2) .
C8 C9 1.515(3) .
C8 H8 0.9900 .
C8 H8A 0.9900 .
C9 O2 1.427(2) .
C9 H9 0.9900 .
C9 H9A 0.9900 .
O2 C10 1.430(3) .
C10 C11 1.508(3) .
C10 H10 0.9900 .
C10 H10A 0.9900 .
C11 O3 1.433(2) .
C11 H11 0.9900 .
C11 H11A 0.9900 .
O3 C12 1.436(2) .
C12 C13 1.510(3) .
C12 H12 0.9900 .
C12 H12A 0.9900 .
C13 N2 1.471(3) .
C13 H13 0.9900 .
C13 H13A 0.9900 .
N2 C14 1.287(2) .
C14 C15 1.447(3) .
C14 H14 0.9500 .
C15 C16 1.410(3) .
C15 C20 1.423(3) .
C16 C17 1.380(3) .
C16 H16 0.9500 .
C17 C18 1.389(3) .
C17 H17 0.9500 .
C18 C19 1.383(3) .
C18 H18 0.9500 .
C19 C20 1.410(3) .
C19 H19 0.9500 .
C20 O4 1.320(2) .
O5 Ni1 2.2063(17) 2_656
O5 H5A 0.85(2) .
O6 C21 1.430(2) .
O6 H23 0.8400 .
C21 C22 1.500(3) .
C21 H21 0.9900 .
C21 H21A 0.9900 .
C22 H22 0.9800 .
C22 H22A 0.9800 .
C22 H22B 0.9800 .

loop_
_geom_hbond_atom_site_label_D
_geom_hbond_atom_site_label_H
_geom_hbond_atom_site_label_A
_geom_hbond_distance_DH
_geom_hbond_distance_HA
_geom_hbond_distance_DA
_geom_hbond_angle_DHA
_geom_hbond_site_symmetry_A
C8 H8 O4 0.99 2.52 3.139(3) 120.2 .
C13 H13 O1 0.99 2.55 3.111(3) 115.8 .
C13 H13 O6 0.99 2.52 3.272(3) 132.6 2_656
O5 H5A O6 0.85(2) 1.91(2) 2.6939(19) 153(2) .
O6 H23 O4 0.84 1.90 2.693(2) 157.7 .

loop_
_geom_torsion_atom_site_label_1
_geom_torsion_atom_site_label_2
_geom_torsion_atom_site_label_3
_geom_torsion_atom_site_label_4
_geom_torsion
_geom_torsion_site_symmetry_1
C1 C2 C3 C4 1.2(3) .
C2 C3 C4 C5 1.4(3) .
C3 C4 C5 C6 -1.5(3) .
C4 C5 C6 C1 -1.1(3) .
C4 C5 C6 C7 179.5(2) .
C5 C6 C7 N1 178.7(2) .
C1 C6 C7 N1 -0.7(3) .
C6 C7 N1 C8 175.18(19) .
C6 C7 N1 Ni1 -8.2(3) .
C7 N1 C8 C9 -96.6(2) .
Ni1 N1 C8 C9 86.56(19) .
N1 C8 C9 O2 64.5(2) .
C8 C9 O2 C10 -170.74(16) .
C9 O2 C10 C11 105.2(2) .
O2 C10 C11 O3 -63.4(2) .
C10 C11 O3 C12 108.40(19) .
C11 O3 C12 C13 -173.25(16) .
O3 C12 C13 N2 69.3(2) .
C12 C13 N2 C14 -96.9(2) .
C12 C13 N2 Ni1 82.08(18) .
C13 N2 C14 C15 173.18(18) .
Ni1 N2 C14 C15 -5.8(3) .
N2 C14 C15 C16 -171.58(19) .
N2 C14 C15 C20 6.8(3) .
C20 C15 C16 C17 -1.4(3) .
C14 C15 C16 C17 177.13(18) .
C15 C16 C17 C18 0.2(3) .
C16 C17 C18 C19 1.2(3) .
C17 C18 C19 C20 -1.4(3) .
C18 C19 C20 O4 179.84(17) .
C18 C19 C20 C15 0.2(3) .
C16 C15 C20 O4 -178.47(17) .
C14 C15 C20 O4 3.1(3) .
C16 C15 C20 C19 1.1(3) .
C14 C15 C20 C19 -177.24(17) .
C19 C20 O4 Ni1 167.66(13) .
C15 C20 O4 Ni1 -12.7(3) .
Ni1 O1 C1 C2 -176.87(14) .
Ni1 O1 C1 C2 -66.3(2) 2_656
Ni1 O1 C1 C6 1.9(3) .
Ni1 O1 C1 C6 112.49(18) 2_656
C3 C2 C1 O1 175.10(19) .
C3 C2 C1 C6 -3.8(3) .
C5 C6 C1 O1 -175.17(18) .
C7 C6 C1 O1 4.2(3) .
C5 C6 C1 C2 3.6(3) .
C7 C6 C1 C2 -176.98(19) .
